data_8102662
loop_
_publ_author_name
'Min Hu'
'Rui Wang'

_publ_section_title
;
 Crystal structure of
 bis[(1-(4-carboxyphenyl)-5-mercapto-1H-tetrazole)-(1,10-phenanthroline)]cadmium(II),
 Cd(C8H5N4O2S)2(C12H8N2)2
;
_journal_issue 1
_journal_name_full 'Zeitschrift f\"ur Kristallographie - New Crystal Structures'
_journal_page_first 185
_journal_volume 225
_journal_year 2010
_chemical_formula_sum 'C40 H26 Cd N12 O4 S2'
_chemical_formula_weight 915.25
_chemical_name_systematic
; 
bis[(1-(4-carboxyphenyl)-5-mercapto-1H-tetrazole)-(1,10-phenanthroline)]
cadmium (II), [Cd(C~8~H~5~N~4~O~2~S)~2~(C~12~H~8~N~2~)~2~]

;
_space_group_IT_number 14
_symmetry_cell_setting monoclinic
_symmetry_space_group_name_Hall '-P 2ybc'
_symmetry_space_group_name_H-M 'P 1 21/c 1'
_atom_sites_solution_hydrogens geom
_atom_sites_solution_primary direct
_atom_sites_solution_secondary difmap
_audit_creation_method SHELXL-97
_audit_update_record
;
2010-01-29 # Formatted by publCIF
;
_cell_angle_alpha 90.00
_cell_angle_beta 109.6540(10)
_cell_angle_gamma 90.00
_cell_formula_units_Z 4
_cell_length_a 23.4169(19)
_cell_length_b 10.9564(9)
_cell_length_c 16.0240(13)
_cell_measurement_reflns_used 5788
_cell_measurement_temperature 273(2)
_cell_measurement_theta_max 21.48
_cell_measurement_theta_min 2.30
_cell_volume 3871.7(5)
_computing_cell_refinement 'Bruker SMART'
_computing_data_collection 'Bruker SMART'
_computing_data_reduction 'Bruker SAINT'
_computing_molecular_graphics 'Bruker SHELXTL'
_computing_publication_material 'Bruker SHELXTL'
_computing_structure_refinement 'SHELXL-97 (Sheldrick, 1997)'
_computing_structure_solution 'SHELXS-97 (Sheldrick, 1990)'
_diffrn_ambient_temperature 273(2)
_diffrn_measured_fraction_theta_full 0.994
_diffrn_measured_fraction_theta_max 0.994
_diffrn_measurement_device_type 'CCD area detector'
_diffrn_measurement_method 'phi and omega scans'
_diffrn_radiation_monochromator graphite
_diffrn_radiation_source 'fine-focus sealed tube'
_diffrn_radiation_type MoK\a
_diffrn_radiation_wavelength 0.71073
_diffrn_reflns_av_R_equivalents 0.0454
_diffrn_reflns_av_sigmaI/netI 0.0459
_diffrn_reflns_limit_h_max 29
_diffrn_reflns_limit_h_min -30
_diffrn_reflns_limit_k_max 14
_diffrn_reflns_limit_k_min -14
_diffrn_reflns_limit_l_max 20
_diffrn_reflns_limit_l_min -21
_diffrn_reflns_number 34453
_diffrn_reflns_theta_full 28.28
_diffrn_reflns_theta_max 28.28
_diffrn_reflns_theta_min 2.30
_diffrn_standards_decay_% 0
_diffrn_standards_interval_count 0
_diffrn_standards_interval_time 0
_diffrn_standards_number 0
_exptl_absorpt_coefficient_mu 0.732
_exptl_absorpt_correction_T_max 0.8544
_exptl_absorpt_correction_T_min 0.7894
_exptl_absorpt_correction_type multi-scan
_exptl_absorpt_process_details sadabs
_exptl_crystal_colour colourless
_exptl_crystal_density_diffrn 1.570
_exptl_crystal_density_method 'not measured'
_exptl_crystal_description block
_exptl_crystal_F_000 1848
_exptl_crystal_size_max 0.34
_exptl_crystal_size_mid 0.33
_exptl_crystal_size_min 0.22
_refine_diff_density_max 0.677
_refine_diff_density_min -0.829
_refine_diff_density_rms 0.065
_refine_ls_extinction_method none
_refine_ls_goodness_of_fit_ref 1.000
_refine_ls_hydrogen_treatment mixed
_refine_ls_matrix_type full
_refine_ls_number_parameters 540
_refine_ls_number_reflns 9556
_refine_ls_number_restraints 2
_refine_ls_restrained_S_all 1.000
_refine_ls_R_factor_all 0.0740
_refine_ls_R_factor_gt 0.0422
_refine_ls_shift/su_max 0.001
_refine_ls_shift/su_mean 0.000
_refine_ls_structure_factor_coef Fsqd
_refine_ls_weighting_details 'calc w=1/[\s^2^(Fo^2^)+(0.0471P)^2^+0.9015P] where P=(Fo^2^+2Fc^2^)/3'
_refine_ls_weighting_scheme calc
_refine_ls_wR_factor_gt 0.0925
_refine_ls_wR_factor_ref 0.1076
_reflns_number_gt 6416
_reflns_number_total 9556
_reflns_threshold_expression i>2sigma(I)
_cod_data_source_file 1267-2912.cff
_cod_data_source_block 1
_cod_depositor_comments
;
The following automatic conversions were performed:
'_symmetry_cell_setting' value 'Monoclinic' changed to 'monoclinic'
according to '/home/saulius/struct/CIF-dictionaries/cif_core.dic'
dictionary named 'cif_core.dic' version 2.4.1 from 2010-06-29.

Automatic conversion script
Id: cif_fix_enum 1555 2011-01-17 13:19:09Z saulius 
;
_cod_original_sg_symbol_H-M P2(1)/c
_cod_database_code 8102662

loop_
_symmetry_equiv_pos_as_xyz
'x, y, z'
'-x, y+1/2, -z+1/2'
'-x, -y, -z'
'x, -y-1/2, z-1/2'

loop_
_atom_site_label
_atom_site_type_symbol
_atom_site_fract_x
_atom_site_fract_y
_atom_site_fract_z
_atom_site_U_iso_or_equiv
_atom_site_adp_type
_atom_site_occupancy
_atom_site_symmetry_multiplicity
_atom_site_calc_flag
_atom_site_refinement_flags
_atom_site_disorder_assembly
_atom_site_disorder_group
Cd1 Cd 0.247898(10) 0.607467(19) 0.180347(15) 0.04497(8) Uani 1 1 d . . .
C1 C 0.23409(14) 0.3280(3) 0.0933(2) 0.0526(8) Uani 1 1 d . . .
H1A H 0.2525 0.3651 0.0568 0.063 Uiso 1 1 calc R . .
C2 C 0.21897(16) 0.2056(3) 0.0798(3) 0.0659(10) Uani 1 1 d . . .
H2A H 0.2274 0.1621 0.0355 0.079 Uiso 1 1 calc R . .
C3 C 0.19172(16) 0.1500(3) 0.1319(3) 0.0659(10) Uani 1 1 d . . .
H3A H 0.1811 0.0680 0.1232 0.079 Uiso 1 1 calc R . .
C4 C 0.17953(14) 0.2157(3) 0.1985(2) 0.0562(9) Uani 1 1 d . . .
C5 C 0.14920(19) 0.1642(4) 0.2533(3) 0.0776(12) Uani 1 1 d . . .
H5A H 0.1385 0.0821 0.2476 0.093 Uiso 1 1 calc R . .
C6 C 0.13612(19) 0.2326(4) 0.3125(3) 0.0818(13) Uani 1 1 d . . .
H6A H 0.1160 0.1968 0.3473 0.098 Uiso 1 1 calc R . .
C7 C 0.15171(17) 0.3596(4) 0.3254(2) 0.0669(10) Uani 1 1 d . . .
C8 C 0.1360(2) 0.4351(5) 0.3831(3) 0.0873(14) Uani 1 1 d . . .
H8A H 0.1143 0.4034 0.4173 0.105 Uiso 1 1 calc R . .
C9 C 0.1517(2) 0.5557(5) 0.3907(3) 0.0847(13) Uani 1 1 d . . .
H9A H 0.1409 0.6061 0.4296 0.102 Uiso 1 1 calc R . .
C10 C 0.18476(18) 0.6027(4) 0.3382(2) 0.0714(11) Uani 1 1 d . . .
H10A H 0.1959 0.6846 0.3439 0.086 Uiso 1 1 calc R . .
C11 C 0.18369(14) 0.4140(3) 0.2736(2) 0.0496(8) Uani 1 1 d . . .
C12 C 0.19668(13) 0.3403(3) 0.2083(2) 0.0449(7) Uani 1 1 d . . .
C13 C 0.27166(18) 0.8867(3) 0.2732(3) 0.0710(11) Uani 1 1 d . . .
H13A H 0.2314 0.8983 0.2381 0.085 Uiso 1 1 calc R . .
C14 C 0.3033(2) 0.9847(3) 0.3229(3) 0.0738(11) Uani 1 1 d . . .
H14A H 0.2843 1.0597 0.3211 0.089 Uiso 1 1 calc R . .
C15 C 0.36194(19) 0.9693(3) 0.3737(2) 0.0676(10) Uani 1 1 d . . .
H15A H 0.3836 1.0341 0.4070 0.081 Uiso 1 1 calc R . .
C16 C 0.39018(16) 0.8558(3) 0.3763(2) 0.0531(8) Uani 1 1 d . . .
C17 C 0.45169(17) 0.8324(4) 0.4278(2) 0.0680(10) Uani 1 1 d . . .
H17A H 0.4755 0.8957 0.4600 0.082 Uiso 1 1 calc R . .
C18 C 0.47597(16) 0.7215(4) 0.4311(2) 0.0679(10) Uani 1 1 d . . .
H18A H 0.5162 0.7091 0.4660 0.081 Uiso 1 1 calc R . .
C19 C 0.44139(14) 0.6211(3) 0.3821(2) 0.0508(8) Uani 1 1 d . . .
C20 C 0.46363(16) 0.5020(4) 0.3858(2) 0.0618(10) Uani 1 1 d . . .
H20A H 0.5036 0.4854 0.4202 0.074 Uiso 1 1 calc R . .
C21 C 0.42781(18) 0.4110(3) 0.3398(2) 0.0651(10) Uani 1 1 d . . .
H21A H 0.4426 0.3318 0.3420 0.078 Uiso 1 1 calc R . .
C22 C 0.36820(16) 0.4389(3) 0.2892(2) 0.0574(9) Uani 1 1 d . . .
H22A H 0.3434 0.3760 0.2583 0.069 Uiso 1 1 calc R . .
C23 C 0.38050(14) 0.6405(3) 0.3286(2) 0.0433(7) Uani 1 1 d . . .
C24 C 0.35481(14) 0.7609(3) 0.3249(2) 0.0453(7) Uani 1 1 d . . .
C25 C 0.36516(14) 0.6245(2) 0.0923(2) 0.0441(7) Uani 1 1 d . . .
C26 C 0.38666(14) 0.8518(2) 0.1043(2) 0.0413(7) Uani 1 1 d . . .
C27 C 0.34970(15) 0.8922(3) 0.0233(2) 0.0487(8) Uani 1 1 d . . .
H27A H 0.3307 0.8370 -0.0215 0.058 Uiso 1 1 calc R . .
C28 C 0.34102(15) 1.0167(3) 0.0091(2) 0.0505(8) Uani 1 1 d . . .
H28A H 0.3162 1.0456 -0.0456 0.061 Uiso 1 1 calc R . .
C29 C 0.36922(15) 1.0973(2) 0.0762(2) 0.0470(7) Uani 1 1 d . . .
C30 C 0.41409(15) 0.9302(3) 0.1731(2) 0.0472(7) Uani 1 1 d . . .
H30A H 0.4384 0.9007 0.2279 0.057 Uiso 1 1 calc R . .
C31 C 0.40459(15) 1.0545(3) 0.1585(2) 0.0502(8) Uani 1 1 d . . .
H31A H 0.4221 1.1093 0.2044 0.060 Uiso 1 1 calc R . .
C32 C 0.36406(17) 1.2313(3) 0.0564(3) 0.0558(9) Uani 1 1 d . . .
C33 C 0.10817(14) 0.7492(3) 0.1375(2) 0.0495(8) Uani 1 1 d . . .
C34 C 0.05767(13) 0.5379(3) 0.1213(2) 0.0440(7) Uani 1 1 d . . .
C35 C 0.07639(13) 0.4899(3) 0.0548(2) 0.0441(7) Uani 1 1 d . . .
H35A H 0.0967 0.5387 0.0264 0.053 Uiso 1 1 calc R . .
C36 C 0.06478(13) 0.3694(3) 0.0311(2) 0.0464(7) Uani 1 1 d . . .
H36A H 0.0780 0.3369 -0.0128 0.056 Uiso 1 1 calc R . .
C37 C 0.03338(13) 0.2951(3) 0.0718(2) 0.0469(7) Uani 1 1 d . . .
C38 C 0.01459(15) 0.3454(3) 0.1379(2) 0.0540(8) Uani 1 1 d . . .
H38A H -0.0065 0.2972 0.1655 0.065 Uiso 1 1 calc R . .
C39 C 0.02674(15) 0.4655(3) 0.1632(2) 0.0514(8) Uani 1 1 d . . .
H39A H 0.0143 0.4978 0.2079 0.062 Uiso 1 1 calc R . .
C40 C 0.02117(14) 0.1666(3) 0.0433(2) 0.0518(8) Uani 1 1 d . . .
N1 N 0.22371(11) 0.3947(2) 0.15539(17) 0.0442(6) Uani 1 1 d . . .
N2 N 0.20025(12) 0.5336(3) 0.28130(17) 0.0518(7) Uani 1 1 d . . .
N3 N 0.34492(11) 0.5498(2) 0.28258(17) 0.0482(6) Uani 1 1 d . . .
N4 N 0.29622(12) 0.7774(2) 0.27347(18) 0.0524(7) Uani 1 1 d . . .
N5 N 0.40122(11) 0.72461(19) 0.11654(17) 0.0440(6) Uani 1 1 d . . .
N6 N 0.46023(12) 0.6899(2) 0.1529(2) 0.0556(7) Uani 1 1 d . . .
N7 N 0.46005(13) 0.5728(2) 0.1514(2) 0.0627(8) Uani 1 1 d . . .
N8 N 0.40271(13) 0.5299(2) 0.1146(2) 0.0577(7) Uani 1 1 d . . .
N9 N 0.06824(11) 0.6635(2) 0.14689(17) 0.0477(6) Uani 1 1 d . . .
N10 N 0.03516(14) 0.7149(3) 0.1936(2) 0.0649(8) Uani 1 1 d . . .
N11 N 0.05429(16) 0.8256(3) 0.2106(2) 0.0784(10) Uani 1 1 d . . .
N12 N 0.09940(15) 0.8504(3) 0.1777(2) 0.0681(8) Uani 1 1 d . . .
O1 O 0.38759(14) 1.2969(2) 0.1279(2) 0.0731(8) Uani 1 1 d D . .
H1 H 0.390(2) 1.3679(16) 0.113(3) 0.13(2) Uiso 1 1 d D . .
O2 O 0.34163(16) 1.2721(2) -0.0165(2) 0.0924(10) Uani 1 1 d . . .
O3 O 0.03956(12) 0.1202(2) -0.01175(19) 0.0700(7) Uani 1 1 d . . .
O4 O -0.01082(14) 0.1066(2) 0.0830(2) 0.0782(8) Uani 1 1 d D . .
H4 H -0.0171(19) 0.0395(18) 0.059(2) 0.092(15) Uiso 1 1 d D . .
S1 S 0.15986(4) 0.73987(8) 0.08306(6) 0.0529(2) Uani 1 1 d . . .
S2 S 0.28822(4) 0.62217(8) 0.04421(6) 0.0540(2) Uani 1 1 d . . .

loop_
_atom_site_aniso_label
_atom_site_aniso_U_11
_atom_site_aniso_U_22
_atom_site_aniso_U_33
_atom_site_aniso_U_23
_atom_site_aniso_U_13
_atom_site_aniso_U_12
Cd1 0.04406(14) 0.03547(13) 0.05223(15) -0.00301(10) 0.01203(10) 0.00093(10)
C1 0.052(2) 0.0462(19) 0.060(2) -0.0087(16) 0.0192(16) -0.0053(15)
C2 0.062(2) 0.049(2) 0.082(3) -0.0170(19) 0.019(2) -0.0038(17)
C3 0.058(2) 0.0378(18) 0.088(3) -0.0007(19) 0.006(2) -0.0004(16)
C4 0.0443(18) 0.0442(19) 0.070(2) 0.0201(17) 0.0068(17) -0.0029(15)
C5 0.076(3) 0.061(2) 0.093(3) 0.029(2) 0.024(2) -0.004(2)
C6 0.074(3) 0.086(3) 0.090(3) 0.042(3) 0.034(2) -0.003(2)
C7 0.059(2) 0.089(3) 0.054(2) 0.021(2) 0.0213(18) 0.015(2)
C8 0.086(3) 0.121(4) 0.064(3) 0.024(3) 0.036(2) 0.023(3)
C9 0.088(3) 0.122(4) 0.051(2) -0.004(3) 0.033(2) 0.032(3)
C10 0.078(3) 0.082(3) 0.051(2) -0.0071(19) 0.017(2) 0.022(2)
C11 0.0420(17) 0.059(2) 0.0460(18) 0.0156(15) 0.0120(14) 0.0067(15)
C12 0.0378(16) 0.0451(17) 0.0494(18) 0.0085(14) 0.0114(14) 0.0036(13)
C13 0.068(2) 0.046(2) 0.083(3) -0.0097(19) 0.005(2) 0.0115(18)
C14 0.093(3) 0.0382(19) 0.081(3) -0.0087(18) 0.017(2) 0.0031(19)
C15 0.092(3) 0.048(2) 0.057(2) -0.0105(17) 0.019(2) -0.017(2)
C16 0.066(2) 0.0490(19) 0.0437(18) -0.0016(15) 0.0181(17) -0.0125(16)
C17 0.065(2) 0.070(3) 0.060(2) -0.006(2) 0.0094(19) -0.027(2)
C18 0.047(2) 0.090(3) 0.060(2) -0.002(2) 0.0098(17) -0.014(2)
C19 0.0438(18) 0.065(2) 0.0438(18) 0.0036(16) 0.0157(14) 0.0000(16)
C20 0.047(2) 0.085(3) 0.052(2) 0.0068(19) 0.0143(16) 0.0201(19)
C21 0.067(2) 0.062(2) 0.062(2) -0.0019(18) 0.0169(19) 0.0264(19)
C22 0.057(2) 0.0499(19) 0.059(2) -0.0066(16) 0.0112(17) 0.0118(16)
C23 0.0424(17) 0.0483(17) 0.0406(17) 0.0009(13) 0.0160(14) -0.0005(14)
C24 0.0505(19) 0.0455(17) 0.0414(17) -0.0015(13) 0.0174(14) -0.0049(14)
C25 0.0567(19) 0.0246(14) 0.0569(19) -0.0026(12) 0.0269(16) -0.0057(13)
C26 0.0538(18) 0.0208(12) 0.0565(19) 0.0007(12) 0.0278(15) 0.0008(12)
C27 0.070(2) 0.0301(15) 0.0513(19) -0.0041(13) 0.0265(17) -0.0057(14)
C28 0.072(2) 0.0329(15) 0.0504(19) 0.0038(14) 0.0249(17) 0.0026(15)
C29 0.060(2) 0.0228(14) 0.066(2) -0.0012(14) 0.0316(17) -0.0018(13)
C30 0.060(2) 0.0295(14) 0.0552(19) 0.0006(13) 0.0236(16) -0.0033(14)
C31 0.066(2) 0.0294(15) 0.058(2) -0.0087(14) 0.0240(17) -0.0050(14)
C32 0.071(2) 0.0267(16) 0.081(3) -0.0013(17) 0.041(2) 0.0022(15)
C33 0.0502(19) 0.0421(17) 0.0516(19) 0.0029(14) 0.0111(15) 0.0028(14)
C34 0.0397(16) 0.0455(17) 0.0442(17) 0.0019(14) 0.0108(13) 0.0043(13)
C35 0.0393(16) 0.0479(18) 0.0466(18) 0.0014(14) 0.0164(14) -0.0015(13)
C36 0.0398(17) 0.0510(19) 0.0491(18) -0.0030(14) 0.0158(14) 0.0017(14)
C37 0.0404(17) 0.0461(18) 0.0521(19) 0.0048(14) 0.0128(14) 0.0012(14)
C38 0.060(2) 0.054(2) 0.055(2) 0.0076(16) 0.0282(17) -0.0020(16)
C39 0.060(2) 0.0518(19) 0.0484(19) 0.0034(15) 0.0261(16) 0.0007(16)
C40 0.0464(19) 0.0470(19) 0.063(2) 0.0036(16) 0.0200(17) 0.0007(15)
N1 0.0414(14) 0.0389(14) 0.0515(15) -0.0025(12) 0.0145(12) -0.0031(11)
N2 0.0539(16) 0.0577(17) 0.0434(15) 0.0004(13) 0.0157(13) 0.0146(13)
N3 0.0476(15) 0.0435(15) 0.0495(15) -0.0034(12) 0.0110(12) 0.0095(12)
N4 0.0517(16) 0.0378(14) 0.0599(17) -0.0039(12) 0.0084(13) 0.0062(12)
N5 0.0503(15) 0.0225(11) 0.0638(17) -0.0002(11) 0.0253(13) -0.0031(10)
N6 0.0505(16) 0.0341(14) 0.083(2) 0.0024(13) 0.0241(15) 0.0003(12)
N7 0.0583(19) 0.0353(15) 0.093(2) 0.0052(15) 0.0239(17) 0.0035(13)
N8 0.0636(19) 0.0278(13) 0.084(2) 0.0034(13) 0.0281(16) 0.0026(13)
N9 0.0487(15) 0.0461(15) 0.0501(15) -0.0015(12) 0.0192(13) 0.0035(12)
N10 0.078(2) 0.0608(19) 0.071(2) -0.0096(15) 0.0450(18) 0.0044(16)
N11 0.097(3) 0.060(2) 0.095(3) -0.0235(18) 0.055(2) -0.0070(19)
N12 0.079(2) 0.0520(17) 0.076(2) -0.0126(16) 0.0290(18) -0.0045(16)
O1 0.101(2) 0.0217(11) 0.096(2) -0.0005(13) 0.0325(17) -0.0010(13)
O2 0.153(3) 0.0370(14) 0.084(2) 0.0160(14) 0.036(2) 0.0102(16)
O3 0.0784(18) 0.0538(15) 0.0915(19) -0.0146(13) 0.0467(16) -0.0131(12)
O4 0.094(2) 0.0499(16) 0.113(2) -0.0106(16) 0.0634(19) -0.0175(15)
S1 0.0469(5) 0.0503(5) 0.0610(5) 0.0128(4) 0.0177(4) 0.0027(4)
S2 0.0542(5) 0.0489(5) 0.0628(5) 0.0033(4) 0.0249(4) -0.0103(4)

loop_
_atom_type_symbol
_atom_type_description
_atom_type_scat_dispersion_real
_atom_type_scat_dispersion_imag
_atom_type_scat_source
C C 0.0033 0.0016 'International Tables Vol C Tables 4.2.6.8 and 6.1.1.4'
H H 0.0000 0.0000 'International Tables Vol C Tables 4.2.6.8 and 6.1.1.4'
N N 0.0061 0.0033 'International Tables Vol C Tables 4.2.6.8 and 6.1.1.4'
O O 0.0106 0.0060 'International Tables Vol C Tables 4.2.6.8 and 6.1.1.4'
S S 0.1246 0.1234 'International Tables Vol C Tables 4.2.6.8 and 6.1.1.4'
Cd Cd -0.8075 1.2024 'International Tables Vol C Tables 4.2.6.8 and 6.1.1.4'

loop_
_geom_angle_atom_site_label_1
_geom_angle_atom_site_label_2
_geom_angle_atom_site_label_3
_geom_angle
_geom_angle_site_symmetry_1
_geom_angle_site_symmetry_3
_geom_angle_publ_flag
N2 Cd1 N3 89.95(9) . . ?
N2 Cd1 N1 69.32(9) . . ?
N3 Cd1 N1 88.52(9) . . ?
N2 Cd1 N4 94.07(9) . . ?
N3 Cd1 N4 69.00(8) . . ?
N1 Cd1 N4 152.43(9) . . ?
N2 Cd1 S1 98.01(6) . . ?
N3 Cd1 S1 160.91(7) . . ?
N1 Cd1 S1 110.51(6) . . ?
N4 Cd1 S1 93.04(6) . . ?
N2 Cd1 S2 161.85(7) . . ?
N3 Cd1 S2 93.45(7) . . ?
N1 Cd1 S2 92.93(6) . . ?
N4 Cd1 S2 103.79(7) . . ?
S1 Cd1 S2 84.38(3) . . ?
N1 C1 C2 123.5(3) . . ?
N1 C1 H1A 118.3 . . ?
C2 C1 H1A 118.3 . . ?
C3 C2 C1 119.2(4) . . ?
C3 C2 H2A 120.4 . . ?
C1 C2 H2A 120.4 . . ?
C2 C3 C4 120.0(3) . . ?
C2 C3 H3A 120.0 . . ?
C4 C3 H3A 120.0 . . ?
C3 C4 C12 117.3(3) . . ?
C3 C4 C5 122.9(4) . . ?
C12 C4 C5 119.8(4) . . ?
C6 C5 C4 120.2(4) . . ?
C6 C5 H5A 119.9 . . ?
C4 C5 H5A 119.9 . . ?
C5 C6 C7 122.9(4) . . ?
C5 C6 H6A 118.6 . . ?
C7 C6 H6A 118.6 . . ?
C8 C7 C11 116.9(4) . . ?
C8 C7 C6 124.4(4) . . ?
C11 C7 C6 118.7(4) . . ?
C9 C8 C7 120.9(4) . . ?
C9 C8 H8A 119.5 . . ?
C7 C8 H8A 119.5 . . ?
C8 C9 C10 119.0(4) . . ?
C8 C9 H9A 120.5 . . ?
C10 C9 H9A 120.5 . . ?
N2 C10 C9 122.0(4) . . ?
N2 C10 H10A 119.0 . . ?
C9 C10 H10A 119.0 . . ?
N2 C11 C7 122.8(3) . . ?
N2 C11 C12 119.0(3) . . ?
C7 C11 C12 118.2(3) . . ?
N1 C12 C4 121.9(3) . . ?
N1 C12 C11 117.9(3) . . ?
C4 C12 C11 120.1(3) . . ?
N4 C13 C14 123.2(4) . . ?
N4 C13 H13A 118.4 . . ?
C14 C13 H13A 118.4 . . ?
C15 C14 C13 119.0(4) . . ?
C15 C14 H14A 120.5 . . ?
C13 C14 H14A 120.5 . . ?
C14 C15 C16 120.2(3) . . ?
C14 C15 H15A 119.9 . . ?
C16 C15 H15A 119.9 . . ?
C15 C16 C24 117.3(3) . . ?
C15 C16 C17 123.5(3) . . ?
C24 C16 C17 119.2(3) . . ?
C18 C17 C16 121.4(3) . . ?
C18 C17 H17A 119.3 . . ?
C16 C17 H17A 119.3 . . ?
C17 C18 C19 121.5(3) . . ?
C17 C18 H18A 119.3 . . ?
C19 C18 H18A 119.3 . . ?
C20 C19 C23 116.9(3) . . ?
C20 C19 C18 124.0(3) . . ?
C23 C19 C18 119.1(3) . . ?
C21 C20 C19 120.8(3) . . ?
C21 C20 H20A 119.6 . . ?
C19 C20 H20A 119.6 . . ?
C20 C21 C22 118.2(3) . . ?
C20 C21 H21A 120.9 . . ?
C22 C21 H21A 120.9 . . ?
N3 C22 C21 123.7(3) . . ?
N3 C22 H22A 118.1 . . ?
C21 C22 H22A 118.1 . . ?
N3 C23 C19 122.2(3) . . ?
N3 C23 C24 118.7(3) . . ?
C19 C23 C24 119.1(3) . . ?
N4 C24 C16 122.2(3) . . ?
N4 C24 C23 118.0(3) . . ?
C16 C24 C23 119.7(3) . . ?
N8 C25 N5 105.2(3) . . ?
N8 C25 S2 127.8(2) . . ?
N5 C25 S2 127.0(2) . . ?
C27 C26 C30 122.3(3) . . ?
C27 C26 N5 119.3(3) . . ?
C30 C26 N5 118.2(3) . . ?
C26 C27 C28 119.0(3) . . ?
C26 C27 H27A 120.5 . . ?
C28 C27 H27A 120.5 . . ?
C29 C28 C27 119.9(3) . . ?
C29 C28 H28A 120.1 . . ?
C27 C28 H28A 120.1 . . ?
C28 C29 C31 120.2(3) . . ?
C28 C29 C32 118.7(3) . . ?
C31 C29 C32 120.9(3) . . ?
C26 C30 C31 118.3(3) . . ?
C26 C30 H30A 120.9 . . ?
C31 C30 H30A 120.9 . . ?
C29 C31 C30 120.3(3) . . ?
C29 C31 H31A 119.9 . . ?
C30 C31 H31A 119.9 . . ?
O2 C32 O1 124.6(3) . . ?
O2 C32 C29 123.4(3) . . ?
O1 C32 C29 111.9(3) . . ?
N12 C33 N9 107.1(3) . . ?
N12 C33 S1 123.1(3) . . ?
N9 C33 S1 129.8(2) . . ?
C35 C34 C39 120.3(3) . . ?
C35 C34 N9 121.0(3) . . ?
C39 C34 N9 118.6(3) . . ?
C36 C35 C34 119.5(3) . . ?
C36 C35 H35A 120.2 . . ?
C34 C35 H35A 120.2 . . ?
C35 C36 C37 121.1(3) . . ?
C35 C36 H36A 119.5 . . ?
C37 C36 H36A 119.5 . . ?
C38 C37 C36 118.4(3) . . ?
C38 C37 C40 122.3(3) . . ?
C36 C37 C40 119.2(3) . . ?
C39 C38 C37 121.0(3) . . ?
C39 C38 H38A 119.5 . . ?
C37 C38 H38A 119.5 . . ?
C38 C39 C34 119.6(3) . . ?
C38 C39 H39A 120.2 . . ?
C34 C39 H39A 120.2 . . ?
O3 C40 O4 122.8(3) . . ?
O3 C40 C37 122.9(3) . . ?
O4 C40 C37 114.3(3) . . ?
C1 N1 C12 118.1(3) . . ?
C1 N1 Cd1 124.7(2) . . ?
C12 N1 Cd1 117.2(2) . . ?
C10 N2 C11 118.5(3) . . ?
C10 N2 Cd1 124.7(3) . . ?
C11 N2 Cd1 116.6(2) . . ?
C22 N3 C23 118.2(3) . . ?
C22 N3 Cd1 124.6(2) . . ?
C23 N3 Cd1 116.70(19) . . ?
C13 N4 C24 118.1(3) . . ?
C13 N4 Cd1 125.5(2) . . ?
C24 N4 Cd1 116.20(19) . . ?
C25 N5 N6 109.9(2) . . ?
C25 N5 C26 130.5(3) . . ?
N6 N5 C26 119.4(2) . . ?
N7 N6 N5 106.0(2) . . ?
N6 N7 N8 110.5(3) . . ?
C25 N8 N7 108.4(2) . . ?
N10 N9 C33 108.2(3) . . ?
N10 N9 C34 118.4(3) . . ?
C33 N9 C34 133.3(3) . . ?
N11 N10 N9 106.4(3) . . ?
N10 N11 N12 111.5(3) . . ?
C33 N12 N11 106.8(3) . . ?
C32 O1 H1 109(4) . . ?
C40 O4 H4 105(3) . . ?
C33 S1 Cd1 106.51(11) . . ?
C25 S2 Cd1 104.08(11) . . ?

loop_
_geom_bond_atom_site_label_1
_geom_bond_atom_site_label_2
_geom_bond_distance
_geom_bond_site_symmetry_2
_geom_bond_publ_flag
Cd1 N2 2.394(3) . ?
Cd1 N3 2.396(2) . ?
Cd1 N1 2.401(2) . ?
Cd1 N4 2.416(3) . ?
Cd1 S1 2.5735(9) . ?
Cd1 S2 2.6574(9) . ?
C1 N1 1.321(4) . ?
C1 C2 1.385(4) . ?
C1 H1A 0.9300 . ?
C2 C3 1.354(5) . ?
C2 H2A 0.9300 . ?
C3 C4 1.394(5) . ?
C3 H3A 0.9300 . ?
C4 C12 1.417(4) . ?
C4 C5 1.420(5) . ?
C5 C6 1.323(6) . ?
C5 H5A 0.9300 . ?
C6 C7 1.436(6) . ?
C6 H6A 0.9300 . ?
C7 C8 1.380(6) . ?
C7 C11 1.422(5) . ?
C8 C9 1.366(6) . ?
C8 H8A 0.9300 . ?
C9 C10 1.417(6) . ?
C9 H9A 0.9300 . ?
C10 N2 1.326(4) . ?
C10 H10A 0.9300 . ?
C11 N2 1.361(4) . ?
C11 C12 1.433(4) . ?
C12 N1 1.355(4) . ?
C13 N4 1.328(4) . ?
C13 C14 1.393(5) . ?
C13 H13A 0.9300 . ?
C14 C15 1.352(5) . ?
C14 H14A 0.9300 . ?
C15 C16 1.403(5) . ?
C15 H15A 0.9300 . ?
C16 C24 1.409(4) . ?
C16 C17 1.422(5) . ?
C17 C18 1.335(5) . ?
C17 H17A 0.9300 . ?
C18 C19 1.434(5) . ?
C18 H18A 0.9300 . ?
C19 C20 1.398(5) . ?
C19 C23 1.411(4) . ?
C20 C21 1.351(5) . ?
C20 H20A 0.9300 . ?
C21 C22 1.393(5) . ?
C21 H21A 0.9300 . ?
C22 N3 1.321(4) . ?
C22 H22A 0.9300 . ?
C23 N3 1.347(4) . ?
C23 C24 1.442(4) . ?
C24 N4 1.354(4) . ?
C25 N8 1.328(4) . ?
C25 N5 1.359(3) . ?
C25 S2 1.705(3) . ?
C26 C27 1.369(4) . ?
C26 C30 1.374(4) . ?
C26 N5 1.433(3) . ?
C27 C28 1.386(4) . ?
C27 H27A 0.9300 . ?
C28 C29 1.376(4) . ?
C28 H28A 0.9300 . ?
C29 C31 1.383(4) . ?
C29 C32 1.498(4) . ?
C30 C31 1.387(4) . ?
C30 H30A 0.9300 . ?
C31 H31A 0.9300 . ?
C32 O2 1.194(4) . ?
C32 O1 1.307(4) . ?
C33 N12 1.333(4) . ?
C33 N9 1.369(4) . ?
C33 S1 1.716(3) . ?
C34 C35 1.386(4) . ?
C34 C39 1.389(4) . ?
C34 N9 1.434(4) . ?
C35 C36 1.375(4) . ?
C35 H35A 0.9300 . ?
C36 C37 1.397(4) . ?
C36 H36A 0.9300 . ?
C37 C38 1.390(4) . ?
C37 C40 1.477(4) . ?
C38 C39 1.378(5) . ?
C38 H38A 0.9300 . ?
C39 H39A 0.9300 . ?
C40 O3 1.216(4) . ?
C40 O4 1.311(4) . ?
N5 N6 1.361(3) . ?
N6 N7 1.284(3) . ?
N7 N8 1.356(4) . ?
N9 N10 1.366(3) . ?
N10 N11 1.290(4) . ?
N11 N12 1.357(4) . ?
O1 H1 0.821(5) . ?
O4 H4 0.822(5) . ?

loop_
_geom_torsion_atom_site_label_1
_geom_torsion_atom_site_label_2
_geom_torsion_atom_site_label_3
_geom_torsion_atom_site_label_4
_geom_torsion
_geom_torsion_site_symmetry_1
_geom_torsion_site_symmetry_2
_geom_torsion_site_symmetry_3
_geom_torsion_site_symmetry_4
_geom_torsion_publ_flag
N1 C1 C2 C3 0.5(5) . . . . ?
C1 C2 C3 C4 -0.4(5) . . . . ?
C2 C3 C4 C12 0.1(5) . . . . ?
C2 C3 C4 C5 177.7(3) . . . . ?
C3 C4 C5 C6 -176.6(4) . . . . ?
C12 C4 C5 C6 1.0(6) . . . . ?
C4 C5 C6 C7 -0.5(7) . . . . ?
C5 C6 C7 C8 176.4(4) . . . . ?
C5 C6 C7 C11 -1.3(6) . . . . ?
C11 C7 C8 C9 -1.3(6) . . . . ?
C6 C7 C8 C9 -179.0(4) . . . . ?
C7 C8 C9 C10 -0.1(7) . . . . ?
C8 C9 C10 N2 0.8(6) . . . . ?
C8 C7 C11 N2 2.1(5) . . . . ?
C6 C7 C11 N2 179.9(3) . . . . ?
C8 C7 C11 C12 -175.3(3) . . . . ?
C6 C7 C11 C12 2.5(5) . . . . ?
C3 C4 C12 N1 0.2(5) . . . . ?
C5 C4 C12 N1 -177.6(3) . . . . ?
C3 C4 C12 C11 178.0(3) . . . . ?
C5 C4 C12 C11 0.3(5) . . . . ?
N2 C11 C12 N1 -1.6(4) . . . . ?
C7 C11 C12 N1 175.9(3) . . . . ?
N2 C11 C12 C4 -179.5(3) . . . . ?
C7 C11 C12 C4 -2.0(4) . . . . ?
N4 C13 C14 C15 0.5(7) . . . . ?
C13 C14 C15 C16 -0.3(6) . . . . ?
C14 C15 C16 C24 -0.5(5) . . . . ?
C14 C15 C16 C17 179.9(4) . . . . ?
C15 C16 C17 C18 177.2(4) . . . . ?
C24 C16 C17 C18 -2.4(5) . . . . ?
C16 C17 C18 C19 0.7(6) . . . . ?
C17 C18 C19 C20 -177.3(4) . . . . ?
C17 C18 C19 C23 0.6(5) . . . . ?
C23 C19 C20 C21 0.0(5) . . . . ?
C18 C19 C20 C21 177.9(3) . . . . ?
C19 C20 C21 C22 -0.3(6) . . . . ?
C20 C21 C22 N3 0.9(6) . . . . ?
C20 C19 C23 N3 -0.3(4) . . . . ?
C18 C19 C23 N3 -178.3(3) . . . . ?
C20 C19 C23 C24 178.0(3) . . . . ?
C18 C19 C23 C24 0.0(4) . . . . ?
C15 C16 C24 N4 1.2(5) . . . . ?
C17 C16 C24 N4 -179.1(3) . . . . ?
C15 C16 C24 C23 -176.8(3) . . . . ?
C17 C16 C24 C23 2.9(5) . . . . ?
N3 C23 C24 N4 -1.5(4) . . . . ?
C19 C23 C24 N4 -179.8(3) . . . . ?
N3 C23 C24 C16 176.6(3) . . . . ?
C19 C23 C24 C16 -1.7(4) . . . . ?
C30 C26 C27 C28 2.0(5) . . . . ?
N5 C26 C27 C28 -173.2(3) . . . . ?
C26 C27 C28 C29 -0.3(5) . . . . ?
C27 C28 C29 C31 -2.1(5) . . . . ?
C27 C28 C29 C32 174.0(3) . . . . ?
C27 C26 C30 C31 -1.3(5) . . . . ?
N5 C26 C30 C31 173.9(3) . . . . ?
C28 C29 C31 C30 2.8(5) . . . . ?
C32 C29 C31 C30 -173.2(3) . . . . ?
C26 C30 C31 C29 -1.2(5) . . . . ?
C28 C29 C32 O2 -7.4(5) . . . . ?
C31 C29 C32 O2 168.7(4) . . . . ?
C28 C29 C32 O1 173.4(3) . . . . ?
C31 C29 C32 O1 -10.5(5) . . . . ?
C39 C34 C35 C36 -0.8(4) . . . . ?
N9 C34 C35 C36 -179.1(3) . . . . ?
C34 C35 C36 C37 1.2(4) . . . . ?
C35 C36 C37 C38 -0.7(5) . . . . ?
C35 C36 C37 C40 179.2(3) . . . . ?
C36 C37 C38 C39 -0.3(5) . . . . ?
C40 C37 C38 C39 179.9(3) . . . . ?
C37 C38 C39 C34 0.7(5) . . . . ?
C35 C34 C39 C38 -0.2(5) . . . . ?
N9 C34 C39 C38 178.2(3) . . . . ?
C38 C37 C40 O3 -176.8(3) . . . . ?
C36 C37 C40 O3 3.3(5) . . . . ?
C38 C37 C40 O4 2.7(5) . . . . ?
C36 C37 C40 O4 -177.2(3) . . . . ?
C2 C1 N1 C12 -0.2(5) . . . . ?
C2 C1 N1 Cd1 -179.2(3) . . . . ?
C4 C12 N1 C1 -0.1(4) . . . . ?
C11 C12 N1 C1 -178.0(3) . . . . ?
C4 C12 N1 Cd1 179.0(2) . . . . ?
C11 C12 N1 Cd1 1.1(3) . . . . ?
N2 Cd1 N1 C1 178.7(3) . . . . ?
N3 Cd1 N1 C1 -90.8(3) . . . . ?
N4 Cd1 N1 C1 -125.3(3) . . . . ?
S1 Cd1 N1 C1 87.7(2) . . . . ?
S2 Cd1 N1 C1 2.6(2) . . . . ?
N2 Cd1 N1 C12 -0.3(2) . . . . ?
N3 Cd1 N1 C12 90.2(2) . . . . ?
N4 Cd1 N1 C12 55.7(3) . . . . ?
S1 Cd1 N1 C12 -91.3(2) . . . . ?
S2 Cd1 N1 C12 -176.4(2) . . . . ?
C9 C10 N2 C11 0.0(5) . . . . ?
C9 C10 N2 Cd1 174.1(3) . . . . ?
C7 C11 N2 C10 -1.4(5) . . . . ?
C12 C11 N2 C10 176.0(3) . . . . ?
C7 C11 N2 Cd1 -176.1(2) . . . . ?
C12 C11 N2 Cd1 1.3(4) . . . . ?
N3 Cd1 N2 C10 96.7(3) . . . . ?
N1 Cd1 N2 C10 -174.8(3) . . . . ?
N4 Cd1 N2 C10 27.8(3) . . . . ?
S1 Cd1 N2 C10 -65.8(3) . . . . ?
S2 Cd1 N2 C10 -162.3(2) . . . . ?
N3 Cd1 N2 C11 -89.0(2) . . . . ?
N1 Cd1 N2 C11 -0.5(2) . . . . ?
N4 Cd1 N2 C11 -157.9(2) . . . . ?
S1 Cd1 N2 C11 108.4(2) . . . . ?
S2 Cd1 N2 C11 12.0(4) . . . . ?
C21 C22 N3 C23 -1.2(5) . . . . ?
C21 C22 N3 Cd1 170.6(3) . . . . ?
C19 C23 N3 C22 0.9(4) . . . . ?
C24 C23 N3 C22 -177.4(3) . . . . ?
C19 C23 N3 Cd1 -171.6(2) . . . . ?
C24 C23 N3 Cd1 10.2(4) . . . . ?
N2 Cd1 N3 C22 83.6(3) . . . . ?
N1 Cd1 N3 C22 14.3(3) . . . . ?
N4 Cd1 N3 C22 178.0(3) . . . . ?
S1 Cd1 N3 C22 -161.3(2) . . . . ?
S2 Cd1 N3 C22 -78.5(3) . . . . ?
N2 Cd1 N3 C23 -104.4(2) . . . . ?
N1 Cd1 N3 C23 -173.8(2) . . . . ?
N4 Cd1 N3 C23 -10.1(2) . . . . ?
S1 Cd1 N3 C23 10.6(4) . . . . ?
S2 Cd1 N3 C23 93.4(2) . . . . ?
C14 C13 N4 C24 0.2(6) . . . . ?
C14 C13 N4 Cd1 -174.4(3) . . . . ?
C16 C24 N4 C13 -1.1(5) . . . . ?
C23 C24 N4 C13 176.9(3) . . . . ?
C16 C24 N4 Cd1 174.1(2) . . . . ?
C23 C24 N4 Cd1 -7.9(4) . . . . ?
N2 Cd1 N4 C13 -87.6(3) . . . . ?
N3 Cd1 N4 C13 -176.0(3) . . . . ?
N1 Cd1 N4 C13 -138.7(3) . . . . ?
S1 Cd1 N4 C13 10.6(3) . . . . ?
S2 Cd1 N4 C13 95.6(3) . . . . ?
N2 Cd1 N4 C24 97.6(2) . . . . ?
N3 Cd1 N4 C24 9.3(2) . . . . ?
N1 Cd1 N4 C24 46.6(3) . . . . ?
S1 Cd1 N4 C24 -164.1(2) . . . . ?
S2 Cd1 N4 C24 -79.1(2) . . . . ?
N8 C25 N5 N6 0.3(3) . . . . ?
S2 C25 N5 N6 179.9(2) . . . . ?
N8 C25 N5 C26 175.9(3) . . . . ?
S2 C25 N5 C26 -4.5(5) . . . . ?
C27 C26 N5 C25 -45.8(5) . . . . ?
C30 C26 N5 C25 138.9(3) . . . . ?
C27 C26 N5 N6 129.5(3) . . . . ?
C30 C26 N5 N6 -45.9(4) . . . . ?
C25 N5 N6 N7 -0.4(4) . . . . ?
C26 N5 N6 N7 -176.6(3) . . . . ?
N5 N6 N7 N8 0.4(4) . . . . ?
N5 C25 N8 N7 -0.1(4) . . . . ?
S2 C25 N8 N7 -179.7(3) . . . . ?
N6 N7 N8 C25 -0.2(4) . . . . ?
N12 C33 N9 N10 0.0(4) . . . . ?
S1 C33 N9 N10 -178.2(3) . . . . ?
N12 C33 N9 C34 -177.2(3) . . . . ?
S1 C33 N9 C34 4.6(5) . . . . ?
C35 C34 N9 N10 162.0(3) . . . . ?
C39 C34 N9 N10 -16.3(4) . . . . ?
C35 C34 N9 C33 -20.9(5) . . . . ?
C39 C34 N9 C33 160.7(3) . . . . ?
C33 N9 N10 N11 0.3(4) . . . . ?
C34 N9 N10 N11 178.0(3) . . . . ?
N9 N10 N11 N12 -0.5(4) . . . . ?
N9 C33 N12 N11 -0.3(4) . . . . ?
S1 C33 N12 N11 178.0(3) . . . . ?
N10 N11 N12 C33 0.5(4) . . . . ?
N12 C33 S1 Cd1 107.6(3) . . . . ?
N9 C33 S1 Cd1 -74.4(3) . . . . ?
N2 Cd1 S1 C33 11.21(14) . . . . ?
N3 Cd1 S1 C33 -102.6(2) . . . . ?
N1 Cd1 S1 C33 82.06(13) . . . . ?
N4 Cd1 S1 C33 -83.34(14) . . . . ?
S2 Cd1 S1 C33 173.09(12) . . . . ?
N8 C25 S2 Cd1 87.6(3) . . . . ?
N5 C25 S2 Cd1 -91.9(3) . . . . ?
N2 Cd1 S2 C25 -115.6(2) . . . . ?
N3 Cd1 S2 C25 -15.16(11) . . . . ?
N1 Cd1 S2 C25 -103.84(11) . . . . ?
N4 Cd1 S2 C25 54.06(12) . . . . ?
S1 Cd1 S2 C25 145.82(10) . . . . ?
